data_4305354
loop_
_publ_author_name
'Julia B. H. Strautmann'
'Serena DeBeer George'
'Eberhard Bothe'
'Eckhard Bill'
'Thomas Weyherm\"uller'
'Anja Stammler'
'Hartmut B\"ogge'
'Thorsten Glaser'

_publ_contact_author_address
;     Fakult\"at f. Chemie
      Universit\"at Bielefeld
      33501 Bielefeld
      Germany
;
_publ_contact_author_email thorsten.glaser@uni-bielefeld.de
_publ_contact_author_fax '49 521 106 6003'
_publ_contact_author_name 'Prof. Dr. T. Glaser'
_publ_contact_author_phone '49 521 106 6105'
_publ_section_title
;
Molecular and Electronic Structures of Mononuclear Iron Complexes Using
Strongly Electron-Donating Ligands and their Oxidized Forms
;
_journal_name_full 'Inorganic Chemistry'
_journal_page_first 6804
_journal_page_last 6824
_journal_paper_doi 10.1021/ic800335t
_journal_volume 47
_journal_year 2008
_chemical_formula_moiety '[C34 H54 Cl Fe N2 O2], 2 MeCN'
_chemical_formula_sum 'C38 H60 Cl Fe N4 O2'
_chemical_formula_weight 696.20
_chemical_name_systematic
; 
 ? 
;
_space_group_IT_number 15
_symmetry_cell_setting monoclinic
_symmetry_space_group_name_Hall '-C 2yc'
_symmetry_space_group_name_H-M 'C 1 2/c 1'
_atom_sites_solution_hydrogens geom
_atom_sites_solution_primary direct
_atom_sites_solution_secondary difmap
_audit_creation_method SHELXL-97
_cell_angle_alpha 90.00
_cell_angle_beta 99.490(5)
_cell_angle_gamma 90.00
_cell_formula_units_Z 8
_cell_length_a 32.385(2)
_cell_length_b 14.0543(5)
_cell_length_c 17.8846(8)
_cell_measurement_temperature 100(2)
_cell_volume 8028.7(7)
_computing_cell_refinement 'Nonius Collect Software'
_computing_data_collection 'Nonius Collect Software'
_computing_data_reduction 'Nonius Collect Software'
_computing_structure_refinement 'SHELXL-97 (Sheldrick, 1997)'
_computing_structure_solution 'SHELXS-97 (Sheldrick, 1990)'
_diffrn_ambient_temperature 100(2)
_diffrn_measured_fraction_theta_full 0.998
_diffrn_measured_fraction_theta_max 0.998
_diffrn_measurement_device_type 'Nonius KappaCCD'
_diffrn_measurement_method '1417 images at 1.0 deg. stepwise rotation in omega and phi, 90 sec./frame'
_diffrn_radiation_monochromator graphite
_diffrn_radiation_source 'rotating anode, 50 kV, 70 mA'
_diffrn_radiation_type MoK\a
_diffrn_radiation_wavelength 0.71073
_diffrn_reflns_av_R_equivalents 0.0733
_diffrn_reflns_av_sigmaI/netI 0.0316
_diffrn_reflns_limit_h_max 45
_diffrn_reflns_limit_h_min -45
_diffrn_reflns_limit_k_max 19
_diffrn_reflns_limit_k_min -19
_diffrn_reflns_limit_l_max 25
_diffrn_reflns_limit_l_min -25
_diffrn_reflns_number 120454
_diffrn_reflns_theta_full 30.00
_diffrn_reflns_theta_max 30.00
_diffrn_reflns_theta_min 3.12
_exptl_absorpt_coefficient_mu 0.477
_exptl_absorpt_correction_type none
_exptl_crystal_colour 'redish violet'
_exptl_crystal_density_diffrn 1.152
_exptl_crystal_density_method 'not measured'
_exptl_crystal_description 'transparent parallelepiped'
_exptl_crystal_F_000 3000
_exptl_crystal_size_max 0.27
_exptl_crystal_size_mid 0.14
_exptl_crystal_size_min 0.08
_refine_diff_density_max 0.686
_refine_diff_density_min -0.550
_refine_diff_density_rms 0.072
_refine_ls_extinction_method none
_refine_ls_goodness_of_fit_ref 1.145
_refine_ls_hydrogen_treatment noref
_refine_ls_matrix_type full
_refine_ls_number_parameters 448
_refine_ls_number_reflns 11696
_refine_ls_number_restraints 36
_refine_ls_restrained_S_all 1.151
_refine_ls_R_factor_all 0.0770
_refine_ls_R_factor_gt 0.0624
_refine_ls_shift/su_max 0.035
_refine_ls_shift/su_mean 0.000
_refine_ls_structure_factor_coef Fsqd
_refine_ls_weighting_details 'w=1/[\s^2^(Fo^2^)+(0.0539P)^2^+18.0793P] where P=(Fo^2^+2Fc^2^)/3'
_refine_ls_weighting_scheme calc
_refine_ls_wR_factor_gt 0.1380
_refine_ls_wR_factor_ref 0.1453
_reflns_number_gt 9866
_reflns_number_total 11696
_reflns_threshold_expression >2sigma(I)
_cod_data_source_file ic800335t-file002_1.cif
_cod_data_source_block ST5020
_cod_depositor_comments
;
The following automatic conversions were performed:
'_symmetry_cell_setting' value 'Monoclinic' changed to 'monoclinic'
according to '/home/saulius/struct/CIF-dictionaries/cif_core.dic'
dictionary named 'cif_core.dic' version 2.4.1 from 2010-06-29.

Automatic conversion script
Id: cif_fix_enum 1527 2010-12-29 10:47:43Z saulius 

The following automatic conversions were performed:

'_refine_ls_weighting_scheme' value 'calc
w=1/[\s^2^(Fo^2^)+(0.0539P)^2^+18.0793P] where P=(Fo^2^+2Fc^2^)/3'
was changed to 'calc'. New tag '_refine_ls_weighting_details' was
created. The value of the new tag was set to
'w=1/[\s^2^(Fo^2^)+(0.0539P)^2^+18.0793P] where P=(Fo^2^+2Fc^2^)/3'.

Automatic conversion script
Id: cif_fix_values 3143 2015-03-26 13:38:13Z robertas 
;
_cod_database_code 4305354

loop_
_symmetry_equiv_pos_as_xyz
'x, y, z'
'-x, y, -z+1/2'
'x+1/2, y+1/2, z'
'-x+1/2, y+1/2, -z+1/2'
'-x, -y, -z'
'x, -y, z-1/2'
'-x+1/2, -y+1/2, -z'
'x+1/2, -y+1/2, z-1/2'

loop_
_atom_site_label
_atom_site_type_symbol
_atom_site_fract_x
_atom_site_fract_y
_atom_site_fract_z
_atom_site_U_iso_or_equiv
_atom_site_adp_type
_atom_site_occupancy
_atom_site_calc_flag
_atom_site_refinement_flags
_atom_site_disorder_assembly
_atom_site_disorder_group
Fe1 Fe 0.244286(9) 0.86655(2) 0.154996(16) 0.01757(8) Uani 1 d . . .
Cl1 Cl 0.208210(19) 0.95765(4) 0.22499(3) 0.02790(12) Uani 1 d . . .
O1 O 0.29414(5) 0.93392(12) 0.15865(9) 0.0268(3) Uani 1 d . . .
C1 C 0.32880(7) 0.94682(16) 0.20998(12) 0.0238(4) Uani 1 d . . .
C2 C 0.35973(7) 1.01264(16) 0.19479(12) 0.0231(4) Uani 1 d . . .
C3 C 0.39493(7) 1.02463(17) 0.25052(13) 0.0252(4) Uani 1 d . . .
H3 H 0.4152 1.0704 0.2419 0.030 Uiso 1 calc R . .
C4 C 0.40207(7) 0.97308(18) 0.31840(13) 0.0265(4) Uani 1 d . . .
C5 C 0.37169(7) 0.90736(17) 0.33060(13) 0.0262(4) Uani 1 d . . .
H5 H 0.3758 0.8706 0.3758 0.031 Uiso 1 calc R . .
C6 C 0.33523(7) 0.89431(16) 0.27769(12) 0.0240(4) Uani 1 d . . .
C7 C 0.30266(7) 0.82573(17) 0.29690(12) 0.0244(4) Uani 1 d . . .
H7A H 0.3163 0.7816 0.3366 0.029 Uiso 1 calc R . .
H7B H 0.2813 0.8622 0.3185 0.029 Uiso 1 calc R . .
N8 N 0.28126(6) 0.76858(13) 0.23184(10) 0.0204(3) Uani 1 d . . .
C9 C 0.25164(7) 0.70154(15) 0.25919(12) 0.0231(4) Uani 1 d . . .
H9A H 0.2352 0.7354 0.2929 0.028 Uiso 1 calc R . .
H9B H 0.2674 0.6497 0.2886 0.028 Uiso 1 calc R . .
C10 C 0.22237(7) 0.65998(15) 0.19236(12) 0.0242(4) Uani 1 d . . .
H10A H 0.2385 0.6215 0.1609 0.029 Uiso 1 calc R . .
H10B H 0.2017 0.6179 0.2107 0.029 Uiso 1 calc R . .
N11 N 0.20027(6) 0.73872(12) 0.14597(10) 0.0210(3) Uani 1 d . . .
C12 C 0.19097(7) 0.70895(15) 0.06424(12) 0.0234(4) Uani 1 d . . .
H12A H 0.1733 0.6511 0.0598 0.028 Uiso 1 calc R . .
H12B H 0.2175 0.6926 0.0468 0.028 Uiso 1 calc R . .
C13 C 0.16890(7) 0.78536(15) 0.01362(12) 0.0221(4) Uani 1 d . . .
C14 C 0.12958(7) 0.76954(17) -0.02965(13) 0.0274(5) Uani 1 d . . .
H14 H 0.1161 0.7100 -0.0261 0.033 Uiso 1 calc R . .
C15 C 0.10966(8) 0.83891(18) -0.07788(13) 0.0296(5) Uani 1 d . . .
C16 C 0.13008(7) 0.92614(17) -0.07973(12) 0.0268(4) Uani 1 d . . .
H16 H 0.1165 0.9744 -0.1119 0.032 Uiso 1 calc R . .
C17 C 0.16921(7) 0.94695(15) -0.03725(11) 0.0210(4) Uani 1 d . . .
O18 O 0.22730(5) 0.88595(10) 0.05153(8) 0.0199(3) Uani 1 d . . .
C18 C 0.18903(6) 0.87364(14) 0.01007(11) 0.0193(4) Uani 1 d . . .
C19 C 0.35432(7) 1.06754(15) 0.11940(12) 0.0229(4) Uani 1 d . . .
C20 C 0.31377(8) 1.12633(16) 0.10880(14) 0.0281(5) Uani 1 d . . .
H20A H 0.3156 1.1743 0.1489 0.042 Uiso 1 calc R . .
H20B H 0.2899 1.0842 0.1114 0.042 Uiso 1 calc R . .
H20C H 0.3099 1.1579 0.0593 0.042 Uiso 1 calc R . .
C21 C 0.39064(8) 1.13670(17) 0.11578(14) 0.0299(5) Uani 1 d . . .
H21A H 0.3923 1.1827 0.1573 0.045 Uiso 1 calc R . .
H21B H 0.3858 1.1705 0.0672 0.045 Uiso 1 calc R . .
H21C H 0.4169 1.1010 0.1205 0.045 Uiso 1 calc R . .
C22 C 0.35284(8) 0.99640(17) 0.05365(13) 0.0298(5) Uani 1 d . . .
H22A H 0.3299 0.9513 0.0547 0.045 Uiso 1 calc R . .
H22B H 0.3794 0.9617 0.0590 0.045 Uiso 1 calc R . .
H22C H 0.3483 1.0309 0.0054 0.045 Uiso 1 calc R . .
C23 C 0.44132(7) 0.99190(19) 0.37697(13) 0.0291(5) Uani 1 d . . .
C24 C 0.44655(9) 0.9180(3) 0.44160(16) 0.0452(7) Uani 1 d . . .
H24A H 0.4222 0.9205 0.4676 0.068 Uiso 1 calc R . .
H24B H 0.4719 0.9323 0.4778 0.068 Uiso 1 calc R . .
H24C H 0.4488 0.8542 0.4205 0.068 Uiso 1 calc R . .
C25 C 0.48040(8) 0.9890(3) 0.33986(17) 0.0464(7) Uani 1 d . . .
H25A H 0.5052 0.9989 0.3785 0.070 Uiso 1 calc R . .
H25B H 0.4788 1.0393 0.3015 0.070 Uiso 1 calc R . .
H25C H 0.4823 0.9269 0.3157 0.070 Uiso 1 calc R . .
C26 C 0.43733(10) 1.0902(2) 0.41236(18) 0.0488(8) Uani 1 d . . .
H26A H 0.4125 1.0914 0.4372 0.073 Uiso 1 calc R . .
H26B H 0.4346 1.1389 0.3726 0.073 Uiso 1 calc R . .
H26C H 0.4623 1.1032 0.4499 0.073 Uiso 1 calc R . .
C27 C 0.06662(8) 0.8224(2) -0.12669(16) 0.0432(7) Uani 1 d D . .
C28 C 0.07026(18) 0.8432(6) -0.2102(3) 0.0718(18) Uani 0.589(3) d PD A 1
H28A H 0.0810 0.9078 -0.2143 0.108 Uiso 0.589(3) calc PR A 1
H28B H 0.0426 0.8376 -0.2417 0.108 Uiso 0.589(3) calc PR A 1
H28C H 0.0895 0.7973 -0.2274 0.108 Uiso 0.589(3) calc PR A 1
C29 C 0.03564(19) 0.8954(6) -0.1051(5) 0.105(3) Uani 0.589(3) d PD A 1
H29A H 0.0468 0.9596 -0.1093 0.158 Uiso 0.589(3) calc PR A 1
H29B H 0.0314 0.8842 -0.0528 0.158 Uiso 0.589(3) calc PR A 1
H29C H 0.0088 0.8892 -0.1393 0.158 Uiso 0.589(3) calc PR A 1
C30 C 0.0501(3) 0.7236(5) -0.1206(5) 0.134(5) Uani 0.589(3) d PD A 1
H30A H 0.0703 0.6776 -0.1346 0.202 Uiso 0.589(3) calc PR A 1
H30B H 0.0234 0.7168 -0.1549 0.202 Uiso 0.589(3) calc PR A 1
H30C H 0.0459 0.7118 -0.0684 0.202 Uiso 0.589(3) calc PR A 1
C28X C 0.0692(2) 0.7447(6) -0.1847(4) 0.0718(18) Uani 0.411(3) d PD A 2
H28D H 0.0817 0.6875 -0.1589 0.108 Uiso 0.411(3) calc PR A 2
H28E H 0.0866 0.7665 -0.2212 0.108 Uiso 0.411(3) calc PR A 2
H28F H 0.0410 0.7299 -0.2114 0.108 Uiso 0.411(3) calc PR A 2
C29X C 0.0473(3) 0.9112(6) -0.1669(6) 0.105(3) Uani 0.411(3) d PD A 2
H29D H 0.0456 0.9614 -0.1295 0.158 Uiso 0.411(3) calc PR A 2
H29E H 0.0191 0.8964 -0.1935 0.158 Uiso 0.411(3) calc PR A 2
H29F H 0.0647 0.9329 -0.2035 0.158 Uiso 0.411(3) calc PR A 2
C30X C 0.0364(3) 0.7875(8) -0.0743(5) 0.134(5) Uani 0.411(3) d PD A 2
H30D H 0.0340 0.8362 -0.0360 0.202 Uiso 0.411(3) calc PR A 2
H30E H 0.0472 0.7285 -0.0491 0.202 Uiso 0.411(3) calc PR A 2
H30F H 0.0087 0.7756 -0.1045 0.202 Uiso 0.411(3) calc PR A 2
C31 C 0.18946(7) 1.04565(15) -0.04041(12) 0.0237(4) Uani 1 d . . .
C32 C 0.19361(9) 1.09463(16) 0.03752(13) 0.0305(5) Uani 1 d . . .
H32A H 0.1658 1.1027 0.0513 0.046 Uiso 1 calc R . .
H32B H 0.2068 1.1571 0.0351 0.046 Uiso 1 calc R . .
H32C H 0.2109 1.0553 0.0757 0.046 Uiso 1 calc R . .
C33 C 0.23308(8) 1.03706(17) -0.06303(12) 0.0272(5) Uani 1 d . . .
H33A H 0.2458 1.1003 -0.0628 0.041 Uiso 1 calc R . .
H33B H 0.2305 1.0095 -0.1139 0.041 Uiso 1 calc R . .
H33C H 0.2507 0.9959 -0.0267 0.041 Uiso 1 calc R . .
C34 C 0.16299(9) 1.11071(17) -0.09842(15) 0.0338(5) Uani 1 d . . .
H34A H 0.1355 1.1209 -0.0835 0.051 Uiso 1 calc R . .
H34B H 0.1593 1.0808 -0.1486 0.051 Uiso 1 calc R . .
H34C H 0.1772 1.1720 -0.1002 0.051 Uiso 1 calc R . .
C35 C 0.31269(8) 0.71562(17) 0.19582(14) 0.0288(5) Uani 1 d . . .
H35A H 0.3325 0.7607 0.1794 0.043 Uiso 1 calc R . .
H35B H 0.2984 0.6803 0.1518 0.043 Uiso 1 calc R . .
H35C H 0.3279 0.6710 0.2326 0.043 Uiso 1 calc R . .
C36 C 0.16036(7) 0.75817(17) 0.17379(13) 0.0266(4) Uani 1 d . . .
H36A H 0.1462 0.8123 0.1460 0.040 Uiso 1 calc R . .
H36B H 0.1662 0.7732 0.2280 0.040 Uiso 1 calc R . .
H36C H 0.1423 0.7019 0.1657 0.040 Uiso 1 calc R . .
N100 N 0.0754(2) 0.1545(5) 0.0561(5) 0.180(4) Uani 1 d . . .
C101 C 0.08469(17) 0.0804(5) 0.0825(4) 0.1023(19) Uani 1 d . . .
C102 C 0.09683(13) -0.0138(3) 0.1130(2) 0.0654(10) Uani 1 d . . .
H10C H 0.0768 -0.0352 0.1451 0.098 Uiso 1 calc R . .
H10D H 0.1249 -0.0106 0.1433 0.098 Uiso 1 calc R . .
H10E H 0.0969 -0.0588 0.0712 0.098 Uiso 1 calc R . .
N200 N 0.4396(2) 1.3447(8) 0.2428(5) 0.109(3) Uani 0.589(3) d PD A 1
C201 C 0.4547(3) 1.3301(7) 0.1904(5) 0.090(2) Uani 0.589(3) d PD A 1
C202 C 0.4714(3) 1.3079(16) 0.1218(7) 0.102(3) Uani 0.589(3) d PD A 1
H20D H 0.4859 1.2465 0.1278 0.153 Uiso 0.589(3) calc PR A 1
H20E H 0.4911 1.3577 0.1125 0.153 Uiso 0.589(3) calc PR A 1
H20F H 0.4484 1.3047 0.0787 0.153 Uiso 0.589(3) calc PR A 1
N205 N 0.5549(3) 1.3169(11) 0.2109(8) 0.109(3) Uani 0.411(3) d PD A 2
C206 C 0.5232(3) 1.3051(9) 0.1750(8) 0.090(2) Uani 0.411(3) d PD A 2
C207 C 0.4845(3) 1.302(2) 0.1198(11) 0.102(3) Uani 0.411(3) d PD A 2
H20G H 0.4819 1.2401 0.0946 0.153 Uiso 0.411(3) calc PR A 2
H20H H 0.4852 1.3524 0.0819 0.153 Uiso 0.411(3) calc PR A 2
H20I H 0.4605 1.3124 0.1458 0.153 Uiso 0.411(3) calc PR A 2

loop_
_atom_site_aniso_label
_atom_site_aniso_U_11
_atom_site_aniso_U_22
_atom_site_aniso_U_33
_atom_site_aniso_U_23
_atom_site_aniso_U_13
_atom_site_aniso_U_12
Fe1 0.02394(15) 0.01396(13) 0.01424(13) 0.00102(10) 0.00145(10) -0.00262(11)
Cl1 0.0434(3) 0.0204(2) 0.0205(2) -0.00398(18) 0.0072(2) 0.0022(2)
O1 0.0282(8) 0.0284(8) 0.0220(7) 0.0066(6) -0.0015(6) -0.0102(6)
C1 0.0253(10) 0.0243(10) 0.0219(10) -0.0003(8) 0.0041(8) -0.0040(8)
C2 0.0263(10) 0.0221(10) 0.0218(9) -0.0018(8) 0.0069(8) -0.0039(8)
C3 0.0228(10) 0.0287(11) 0.0256(10) -0.0045(8) 0.0079(8) -0.0059(8)
C4 0.0220(10) 0.0339(12) 0.0234(10) -0.0046(9) 0.0033(8) -0.0011(9)
C5 0.0255(10) 0.0322(12) 0.0213(10) 0.0009(8) 0.0046(8) -0.0016(9)
C6 0.0246(10) 0.0278(11) 0.0196(9) -0.0005(8) 0.0039(8) -0.0044(8)
C7 0.0272(11) 0.0277(11) 0.0174(9) 0.0014(8) 0.0006(8) -0.0054(9)
N8 0.0228(8) 0.0200(8) 0.0189(8) 0.0031(6) 0.0050(6) -0.0018(7)
C9 0.0292(10) 0.0205(10) 0.0192(9) 0.0057(7) 0.0030(8) -0.0046(8)
C10 0.0328(11) 0.0162(9) 0.0227(10) 0.0043(7) 0.0018(8) -0.0031(8)
N11 0.0296(9) 0.0146(8) 0.0177(8) 0.0019(6) 0.0007(7) -0.0012(7)
C12 0.0334(11) 0.0152(9) 0.0200(9) -0.0008(7) 0.0000(8) -0.0021(8)
C13 0.0294(11) 0.0179(9) 0.0180(9) 0.0006(7) 0.0007(8) -0.0013(8)
C14 0.0307(11) 0.0246(11) 0.0250(10) 0.0007(8) -0.0006(9) -0.0076(9)
C15 0.0276(11) 0.0329(12) 0.0259(11) 0.0040(9) -0.0022(9) -0.0040(9)
C16 0.0303(11) 0.0269(11) 0.0223(10) 0.0056(8) 0.0014(8) 0.0036(9)
C17 0.0264(10) 0.0184(9) 0.0184(9) 0.0002(7) 0.0047(8) 0.0015(8)
O18 0.0247(7) 0.0196(7) 0.0149(6) 0.0013(5) 0.0017(5) -0.0029(5)
C18 0.0250(9) 0.0181(9) 0.0154(8) -0.0009(7) 0.0046(7) 0.0010(7)
C19 0.0285(10) 0.0205(10) 0.0215(9) -0.0025(8) 0.0092(8) -0.0062(8)
C20 0.0339(12) 0.0222(10) 0.0297(11) 0.0020(9) 0.0096(9) -0.0031(9)
C21 0.0331(12) 0.0270(11) 0.0320(11) -0.0018(9) 0.0121(9) -0.0094(9)
C22 0.0423(13) 0.0249(11) 0.0239(10) -0.0047(8) 0.0109(9) -0.0052(10)
C23 0.0192(10) 0.0404(13) 0.0274(11) -0.0043(10) 0.0029(8) -0.0027(9)
C24 0.0289(13) 0.067(2) 0.0368(14) 0.0097(14) -0.0033(11) -0.0071(13)
C25 0.0257(12) 0.075(2) 0.0394(15) -0.0030(14) 0.0090(11) -0.0022(13)
C26 0.0390(15) 0.0552(19) 0.0466(17) -0.0165(14) -0.0093(13) 0.0026(13)
C27 0.0282(13) 0.0528(17) 0.0431(15) 0.0102(13) -0.0107(11) -0.0089(12)
C28 0.038(2) 0.131(6) 0.039(2) -0.001(3) -0.0162(19) -0.020(3)
C29 0.028(3) 0.145(7) 0.133(7) -0.043(7) -0.016(3) 0.005(3)
C30 0.106(6) 0.107(7) 0.150(9) 0.053(6) -0.099(7) -0.073(6)
C28X 0.038(2) 0.131(6) 0.039(2) -0.001(3) -0.0162(19) -0.020(3)
C29X 0.028(3) 0.145(7) 0.133(7) -0.043(7) -0.016(3) 0.005(3)
C30X 0.106(6) 0.107(7) 0.150(9) 0.053(6) -0.099(7) -0.073(6)
C31 0.0336(11) 0.0169(9) 0.0206(9) 0.0016(7) 0.0047(8) 0.0004(8)
C32 0.0469(14) 0.0194(10) 0.0267(11) -0.0014(9) 0.0110(10) -0.0015(10)
C33 0.0365(12) 0.0247(11) 0.0212(10) 0.0024(8) 0.0071(9) -0.0043(9)
C34 0.0445(14) 0.0232(11) 0.0325(12) 0.0092(9) 0.0030(10) 0.0037(10)
C35 0.0315(11) 0.0278(11) 0.0288(11) 0.0026(9) 0.0097(9) 0.0045(9)
C36 0.0286(11) 0.0266(11) 0.0249(10) 0.0010(8) 0.0054(8) -0.0040(9)
N100 0.166(6) 0.154(6) 0.243(8) 0.097(6) 0.103(6) 0.103(5)
C101 0.080(3) 0.115(4) 0.124(5) 0.033(4) 0.049(3) 0.045(3)
C102 0.064(2) 0.068(2) 0.065(2) 0.0075(19) 0.0160(19) 0.0077(19)
N200 0.065(3) 0.135(6) 0.119(7) -0.043(5) -0.009(4) 0.016(4)
C201 0.062(4) 0.072(4) 0.132(7) -0.014(4) 0.007(4) -0.008(3)
C202 0.043(5) 0.099(5) 0.173(7) -0.030(4) 0.041(5) -0.030(8)
N205 0.065(3) 0.135(6) 0.119(7) -0.043(5) -0.009(4) 0.016(4)
C206 0.062(4) 0.072(4) 0.132(7) -0.014(4) 0.007(4) -0.008(3)
C207 0.043(5) 0.099(5) 0.173(7) -0.030(4) 0.041(5) -0.030(8)

loop_
_atom_type_symbol
_atom_type_description
_atom_type_scat_dispersion_real
_atom_type_scat_dispersion_imag
_atom_type_scat_source
C C 0.0033 0.0016 'International Tables Vol C Tables 4.2.6.8 and 6.1.1.4'
H H 0.0000 0.0000 'International Tables Vol C Tables 4.2.6.8 and 6.1.1.4'
N N 0.0061 0.0033 'International Tables Vol C Tables 4.2.6.8 and 6.1.1.4'
O O 0.0106 0.0060 'International Tables Vol C Tables 4.2.6.8 and 6.1.1.4'
Cl Cl 0.1484 0.1585 'International Tables Vol C Tables 4.2.6.8 and 6.1.1.4'
Fe Fe 0.3463 0.8444 'International Tables Vol C Tables 4.2.6.8 and 6.1.1.4'

loop_
_geom_angle_atom_site_label_1
_geom_angle_atom_site_label_2
_geom_angle_atom_site_label_3
_geom_angle
_geom_angle_site_symmetry_1
_geom_angle_site_symmetry_3
_geom_angle_publ_flag
O18 Fe1 O1 94.17(7) . . ?
O18 Fe1 N8 140.08(7) . . ?
O1 Fe1 N8 85.15(7) . . ?
O18 Fe1 Cl1 112.00(5) . . ?
O1 Fe1 Cl1 102.59(6) . . ?
N8 Fe1 Cl1 107.03(5) . . ?
O18 Fe1 N11 88.06(6) . . ?
O1 Fe1 N11 158.39(7) . . ?
N8 Fe1 N11 79.49(6) . . ?
Cl1 Fe1 N11 96.43(5) . . ?
C1 O1 Fe1 135.70(14) . . ?
O1 C1 C6 120.55(19) . . ?
O1 C1 C2 119.59(19) . . ?
C6 C1 C2 119.8(2) . . ?
C3 C2 C1 117.4(2) . . ?
C3 C2 C19 121.80(19) . . ?
C1 C2 C19 120.78(19) . . ?
C2 C3 C4 123.8(2) . . ?
C5 C4 C3 117.3(2) . . ?
C5 C4 C23 122.4(2) . . ?
C3 C4 C23 120.3(2) . . ?
C4 C5 C6 121.4(2) . . ?
C5 C6 C1 120.2(2) . . ?
C5 C6 C7 118.26(19) . . ?
C1 C6 C7 121.47(19) . . ?
N8 C7 C6 114.81(17) . . ?
C9 N8 C7 109.16(16) . . ?
C9 N8 C35 110.49(17) . . ?
C7 N8 C35 110.14(17) . . ?
C9 N8 Fe1 107.07(13) . . ?
C7 N8 Fe1 106.92(13) . . ?
C35 N8 Fe1 112.91(13) . . ?
N8 C9 C10 109.83(17) . . ?
N11 C10 C9 109.45(17) . . ?
C36 N11 C10 108.30(17) . . ?
C36 N11 C12 109.34(17) . . ?
C10 N11 C12 109.58(16) . . ?
C36 N11 Fe1 113.54(13) . . ?
C10 N11 Fe1 107.92(13) . . ?
C12 N11 Fe1 108.11(12) . . ?
N11 C12 C13 112.66(17) . . ?
C14 C13 C18 120.17(19) . . ?
C14 C13 C12 121.27(19) . . ?
C18 C13 C12 118.55(19) . . ?
C15 C14 C13 121.4(2) . . ?
C14 C15 C16 117.3(2) . . ?
C14 C15 C27 122.1(2) . . ?
C16 C15 C27 120.6(2) . . ?
C15 C16 C17 124.2(2) . . ?
C16 C17 C18 116.96(19) . . ?
C16 C17 C31 121.50(19) . . ?
C18 C17 C31 121.53(19) . . ?
C18 O18 Fe1 128.53(13) . . ?
O18 C18 C13 118.64(18) . . ?
O18 C18 C17 121.36(18) . . ?
C13 C18 C17 119.99(19) . . ?
C21 C19 C20 107.43(19) . . ?
C21 C19 C2 112.16(18) . . ?
C20 C19 C2 110.44(17) . . ?
C21 C19 C22 107.87(18) . . ?
C20 C19 C22 109.69(19) . . ?
C2 C19 C22 109.19(18) . . ?
C25 C23 C4 110.7(2) . . ?
C25 C23 C26 109.7(2) . . ?
C4 C23 C26 108.7(2) . . ?
C25 C23 C24 108.2(2) . . ?
C4 C23 C24 111.9(2) . . ?
C26 C23 C24 107.7(2) . . ?
C30 C27 C28X 56.2(5) . . ?
C30 C27 C29X 132.1(5) . . ?
C28X C27 C29X 109.4(4) . . ?
C30 C27 C29 110.3(4) . . ?
C28X C27 C29 140.2(4) . . ?
C29X C27 C29 48.1(5) . . ?
C30 C27 C15 113.6(3) . . ?
C28X C27 C15 110.5(3) . . ?
C29X C27 C15 114.1(4) . . ?
C29 C27 C15 109.1(3) . . ?
C30 C27 C30X 52.6(5) . . ?
C28X C27 C30X 107.4(4) . . ?
C29X C27 C30X 107.1(4) . . ?
C29 C27 C30X 63.3(5) . . ?
C15 C27 C30X 108.1(4) . . ?
C30 C27 C28 109.3(4) . . ?
C28X C27 C28 56.9(4) . . ?
C29X C27 C28 58.6(5) . . ?
C29 C27 C28 106.0(4) . . ?
C15 C27 C28 108.3(3) . . ?
C30X C27 C28 143.5(4) . . ?
C34 C31 C33 107.71(19) . . ?
C34 C31 C17 111.58(19) . . ?
C33 C31 C17 110.76(18) . . ?
C34 C31 C32 107.53(19) . . ?
C33 C31 C32 109.06(19) . . ?
C17 C31 C32 110.09(17) . . ?
N100 C101 C102 177.9(7) . . ?
N200 C201 C202 176.1(10) . . ?
N205 C206 C207 170.0(19) . . ?

loop_
_geom_bond_atom_site_label_1
_geom_bond_atom_site_label_2
_geom_bond_distance
_geom_bond_site_symmetry_2
_geom_bond_publ_flag
Fe1 O18 1.8615(14) . ?
Fe1 O1 1.8636(16) . ?
Fe1 N8 2.1623(18) . ?
Fe1 Cl1 2.2481(6) . ?
Fe1 N11 2.2824(18) . ?
O1 C1 1.340(3) . ?
C1 C6 1.404(3) . ?
C1 C2 1.422(3) . ?
C2 C3 1.395(3) . ?
C2 C19 1.538(3) . ?
C3 C4 1.400(3) . ?
C4 C5 1.393(3) . ?
C4 C23 1.531(3) . ?
C5 C6 1.398(3) . ?
C6 C7 1.510(3) . ?
C7 N8 1.488(3) . ?
N8 C9 1.484(3) . ?
N8 C35 1.490(3) . ?
C9 C10 1.515(3) . ?
C10 N11 1.493(3) . ?
N11 C36 1.485(3) . ?
N11 C12 1.502(3) . ?
C12 C13 1.507(3) . ?
C13 C14 1.395(3) . ?
C13 C18 1.408(3) . ?
C14 C15 1.388(3) . ?
C15 C16 1.396(3) . ?
C15 C27 1.536(3) . ?
C16 C17 1.397(3) . ?
C17 C18 1.418(3) . ?
C17 C31 1.539(3) . ?
O18 C18 1.346(2) . ?
C19 C21 1.535(3) . ?
C19 C20 1.537(3) . ?
C19 C22 1.538(3) . ?
C23 C25 1.523(3) . ?
C23 C26 1.535(4) . ?
C23 C24 1.542(4) . ?
C27 C30 1.497(6) . ?
C27 C28X 1.518(6) . ?
C27 C29X 1.523(7) . ?
C27 C29 1.529(6) . ?
C27 C30X 1.543(7) . ?
C27 C28 1.545(5) . ?
C31 C34 1.534(3) . ?
C31 C33 1.537(3) . ?
C31 C32 1.540(3) . ?
N100 C101 1.163(7) . ?
C101 C102 1.460(7) . ?
N200 C201 1.145(7) . ?
C201 C202 1.454(8) . ?
N205 C206 1.129(7) . ?
C206 C207 1.462(8) . ?
